data_2212404
loop_
_publ_author_name
'Valkonen, Arto'
'Lahtinen, Tanja'
'Rissanen, Kari'

_publ_section_title
;
 2-(2-Iodoethyl)isoindole-1,3-dione
;
_journal_coeditor_code WN2102
_journal_issue 2
_journal_name_full 'Acta Crystallographica Section E'
_journal_page_first o472
_journal_page_last o473
_journal_paper_doi 10.1107/S1600536806054870
_journal_volume 63
_journal_year 2007
_chemical_formula_iupac 'C10 H8 I N O2'
_chemical_formula_moiety 'C10 H8 I N O2'
_chemical_formula_sum 'C10 H8 I N O2'
_chemical_formula_weight 301.07
_chemical_melting_point 373
_chemical_name_common N-(2-Iodoethyl)phthalimide
_chemical_name_systematic
;
2-(2-Iodoethyl)-isoindole-1,3-dione
;
_space_group_IT_number 14
_symmetry_cell_setting monoclinic
_symmetry_space_group_name_Hall '-P 2yn'
_symmetry_space_group_name_H-M 'P 1 21/n 1'
_atom_sites_solution_hydrogens geom
_atom_sites_solution_primary direct
_atom_sites_solution_secondary difmap
_cell_angle_alpha 90.00
_cell_angle_beta 97.556(3)
_cell_angle_gamma 90.00
_cell_formula_units_Z 4
_cell_length_a 13.1099(11)
_cell_length_b 4.7775(2)
_cell_length_c 15.9655(14)
_cell_measurement_reflns_used 3291
_cell_measurement_temperature 173.00(10)
_cell_measurement_theta_max 27.878
_cell_measurement_theta_min 0.407
_cell_volume 991.28(13)
_computing_cell_refinement 'DENZO--SMN (Otwinowski & Minor, 1997)'
_computing_data_collection 'COLLECT (Bruker, 2004)'
_computing_data_reduction DENZO--SMN
_computing_molecular_graphics 'ORTEP-3 (Farrugia, 1997) and MERCURY (Macrae <i>et al.</i>, 2006)'
_computing_publication_material 'SHELXL97 and PLATON (Spek, 2003)'
_computing_structure_refinement 'SHELXL97 (Sheldrick, 1997)'
_computing_structure_solution 'SIR2002 (Burla <i>et al.</i>, 2003)'
_diffrn_ambient_temperature 173(2)
_diffrn_detector_area_resol_mean 9
_diffrn_measured_fraction_theta_full 0.991
_diffrn_measured_fraction_theta_max 0.991
_diffrn_measurement_device_type 'Bruker Kappa-APEX-II'
_diffrn_measurement_method '\f and \w'
_diffrn_radiation_monochromator graphite
_diffrn_radiation_source 'fine-focus sealed tube'
_diffrn_radiation_type MoK\a
_diffrn_radiation_wavelength 0.71073
_diffrn_reflns_av_R_equivalents 0.0945
_diffrn_reflns_av_sigmaI/netI 0.0755
_diffrn_reflns_limit_h_max 17
_diffrn_reflns_limit_h_min -11
_diffrn_reflns_limit_k_max 4
_diffrn_reflns_limit_k_min -6
_diffrn_reflns_limit_l_max 21
_diffrn_reflns_limit_l_min -20
_diffrn_reflns_number 4909
_diffrn_reflns_theta_full 27.90
_diffrn_reflns_theta_max 27.90
_diffrn_reflns_theta_min 2.57
_diffrn_standards_number 0
_exptl_absorpt_coefficient_mu 3.202
_exptl_absorpt_correction_T_max 0.8069
_exptl_absorpt_correction_T_min 0.4468
_exptl_absorpt_correction_type multi-scan
_exptl_absorpt_process_details '(MULABS in PLATON; Blessing, 1995; Spek, 2003)'
_exptl_crystal_colour colourless
_exptl_crystal_density_diffrn 2.017
_exptl_crystal_density_method 'not measured'
_exptl_crystal_description block
_exptl_crystal_F_000 576
_exptl_crystal_size_max 0.30
_exptl_crystal_size_mid 0.15
_exptl_crystal_size_min 0.07
_refine_diff_density_max 0.882
_refine_diff_density_min -1.446
_refine_ls_extinction_method none
_refine_ls_goodness_of_fit_ref 1.094
_refine_ls_hydrogen_treatment constr
_refine_ls_matrix_type full
_refine_ls_number_parameters 127
_refine_ls_number_reflns 2357
_refine_ls_number_restraints 0
_refine_ls_restrained_S_all 1.094
_refine_ls_R_factor_all 0.0893
_refine_ls_R_factor_gt 0.0676
_refine_ls_shift/su_max 0.000
_refine_ls_shift/su_mean 0.000
_refine_ls_structure_factor_coef Fsqd
_refine_ls_weighting_details 'calc w=1/[\s^2^(Fo^2^)+(0.0414P)^2^+15.0376P] where P=(Fo^2^+2Fc^2^)/3'
_refine_ls_weighting_scheme calc
_refine_ls_wR_factor_gt 0.1470
_refine_ls_wR_factor_ref 0.1621
_reflns_number_gt 1864
_reflns_number_total 2357
_reflns_threshold_expression I>2\s(I)
_cod_data_source_file wn2102.cif
_cod_data_source_block I
_cod_original_sg_symbol_H-M 'P 21/n'
_cod_database_code 2212404
_cod_database_fobs_code 2212404

loop_
_symmetry_equiv_pos_as_xyz
'x, y, z'
'-x+1/2, y+1/2, -z+1/2'
'-x, -y, -z'
'x-1/2, -y-1/2, z-1/2'

loop_
_atom_site_type_symbol
_atom_site_label
_atom_site_fract_x
_atom_site_fract_y
_atom_site_fract_z
_atom_site_U_iso_or_equiv
_atom_site_adp_type
_atom_site_calc_flag
_atom_site_refinement_flags
_atom_site_occupancy
I I14 0.66567(5) 0.32893(13) 0.30460(4) 0.0328(2) Uani d . 1
O O10 0.8627(5) -0.0112(15) 0.4658(4) 0.0333(14) Uani d . 1
O O11 0.5942(4) 0.3645(14) 0.5830(4) 0.0306(14) Uani d . 1
N N2 0.7109(5) 0.1411(15) 0.5095(4) 0.0229(14) Uani d . 1
C C1 0.8188(6) 0.1383(19) 0.5102(5) 0.0261(17) Uani d . 1
C C3 0.6808(6) 0.3272(16) 0.5682(4) 0.0182(14) Uani d . 1
C C4 0.7767(6) 0.4659(16) 0.6086(5) 0.0213(15) Uani d . 1
C C5 0.7920(7) 0.6710(18) 0.6702(5) 0.0260(17) Uani d . 1
H H5 0.7357 0.7487 0.6941 0.031 Uiso calc R 1
C C6 0.8918(7) 0.7597(19) 0.6962(5) 0.0297(19) Uani d . 1
H H6 0.9041 0.8998 0.7385 0.036 Uiso calc R 1
C C7 0.9740(6) 0.6466(17) 0.6611(5) 0.0264(17) Uani d . 1
H H7 1.0414 0.7140 0.6795 0.032 Uiso calc R 1
C C8 0.9608(6) 0.4357(19) 0.5993(5) 0.0261(17) Uani d . 1
H H8 1.0172 0.3555 0.5761 0.031 Uiso calc R 1
C C9 0.8595(6) 0.3517(17) 0.5742(5) 0.0227(16) Uani d . 1
C C12 0.6406(6) -0.0364(18) 0.4555(5) 0.0265(17) Uani d . 1
H H12A 0.5948 -0.1336 0.4907 0.032 Uiso calc R 1
H H12B 0.6809 -0.1809 0.4299 0.032 Uiso calc R 1
C C13 0.5749(6) 0.1204(19) 0.3854(5) 0.0268(18) Uani d . 1
H H13A 0.5318 0.2591 0.4106 0.032 Uiso calc R 1
H H13B 0.5284 -0.0133 0.3519 0.032 Uiso calc R 1

loop_
_atom_site_aniso_label
_atom_site_aniso_U_11
_atom_site_aniso_U_22
_atom_site_aniso_U_33
_atom_site_aniso_U_12
_atom_site_aniso_U_13
_atom_site_aniso_U_23
I14 0.0384(3) 0.0324(3) 0.0281(3) 0.0011(3) 0.0055(2) 0.0010(3)
O10 0.027(3) 0.041(4) 0.032(3) 0.011(3) 0.006(3) -0.004(3)
O11 0.024(3) 0.039(4) 0.029(3) -0.001(3) 0.007(2) -0.004(3)
N2 0.019(3) 0.026(4) 0.024(3) 0.004(3) 0.002(2) 0.000(3)
C1 0.024(4) 0.035(5) 0.018(3) 0.006(4) -0.004(3) 0.005(4)
C3 0.021(3) 0.017(3) 0.017(3) 0.007(3) 0.002(3) 0.000(3)
C4 0.026(4) 0.017(4) 0.022(4) 0.000(3) 0.005(3) 0.003(3)
C5 0.038(4) 0.019(4) 0.023(4) 0.006(4) 0.009(3) -0.001(3)
C6 0.044(5) 0.022(4) 0.022(4) 0.001(4) 0.001(4) -0.002(3)
C7 0.026(4) 0.022(4) 0.029(4) -0.005(3) -0.005(3) 0.002(3)
C8 0.021(4) 0.032(4) 0.026(4) 0.001(3) 0.003(3) 0.003(3)
C9 0.025(4) 0.022(4) 0.020(4) 0.006(3) 0.001(3) 0.003(3)
C12 0.026(4) 0.021(4) 0.031(4) -0.002(3) 0.000(3) -0.004(3)
C13 0.018(3) 0.034(5) 0.028(4) -0.004(3) 0.000(3) -0.005(4)

loop_
_atom_type_symbol
_atom_type_description
_atom_type_scat_dispersion_real
_atom_type_scat_dispersion_imag
_atom_type_scat_source
C C 0.0033 0.0016 'International Tables Vol C Tables 4.2.6.8 and 6.1.1.4'
H H 0.0000 0.0000 'International Tables Vol C Tables 4.2.6.8 and 6.1.1.4'
N N 0.0061 0.0033 'International Tables Vol C Tables 4.2.6.8 and 6.1.1.4'
O O 0.0106 0.0060 'International Tables Vol C Tables 4.2.6.8 and 6.1.1.4'
I I -0.4742 1.8119 'International Tables Vol C Tables 4.2.6.8 and 6.1.1.4'

loop_
_geom_angle_atom_site_label_1
_geom_angle_atom_site_label_2
_geom_angle_atom_site_label_3
_geom_angle
C3 N2 C1 112.0(7)
C3 N2 C12 124.2(6)
C1 N2 C12 123.8(7)
O10 C1 N2 123.8(8)
O10 C1 C9 130.7(8)
N2 C1 C9 105.5(7)
O11 C3 N2 125.9(7)
O11 C3 C4 127.9(7)
N2 C3 C4 106.2(6)
C5 C4 C9 120.6(8)
C5 C4 C3 131.1(7)
C9 C4 C3 108.2(7)
C4 C5 C6 118.2(8)
C4 C5 H5 120.9
C6 C5 H5 120.9
C5 C6 C7 120.8(8)
C5 C6 H6 119.6
C7 C6 H6 119.6
C6 C7 C8 122.2(8)
C6 C7 H7 118.9
C8 C7 H7 118.9
C9 C8 C7 115.6(8)
C9 C8 H8 122.2
C7 C8 H8 122.2
C4 C9 C8 122.5(8)
C4 C9 C1 108.1(7)
C8 C9 C1 129.4(7)
N2 C12 C13 113.9(7)
N2 C12 H12A 108.8
C13 C12 H12A 108.8
N2 C12 H12B 108.8
C13 C12 H12B 108.8
H12A C12 H12B 107.7
C12 C13 I14 111.8(5)
C12 C13 H13A 109.3
I14 C13 H13A 109.3
C12 C13 H13B 109.3
I14 C13 H13B 109.3
H13A C13 H13B 107.9

loop_
_geom_bond_atom_site_label_1
_geom_bond_atom_site_label_2
_geom_bond_distance
I14 C13 2.116(9)
O10 C1 1.204(10)
O11 C3 1.203(9)
N2 C3 1.386(10)
N2 C1 1.414(10)
N2 C12 1.450(10)
C1 C9 1.492(12)
C3 C4 1.490(11)
C4 C5 1.384(11)
C4 C9 1.391(11)
C5 C6 1.386(13)
C5 H5 0.9500
C6 C7 1.387(13)
C6 H6 0.9500
C7 C8 1.405(12)
C7 H7 0.9500
C8 C9 1.394(11)
C8 H8 0.9500
C12 C13 1.518(12)
C12 H12A 0.9900
C12 H12B 0.9900
C13 H13A 0.9900
C13 H13B 0.9900

loop_
_geom_contact_atom_site_label_1
_geom_contact_atom_site_label_2
_geom_contact_distance
_geom_contact_site_symmetry_2
_geom_contact_publ_flag
I14 I14 3.8275(9) 2_655 y

loop_
_geom_hbond_atom_site_label_D
_geom_hbond_atom_site_label_H
_geom_hbond_atom_site_label_A
_geom_hbond_site_symmetry_A
_geom_hbond_distance_DH
_geom_hbond_distance_HA
_geom_hbond_distance_DA
_geom_hbond_angle_DHA
_geom_hbond_publ_flag
C12 H12B O10 . 0.99 2.51 2.896(10) 103 no
C13 H13B O11 3_656 0.99 2.63 3.291(10) 124 y
C13 H13A O11 3_666 0.99 2.45 3.393(11) 159 y
C8 H8 O10 3_756 0.95 2.43 3.344(11) 161 y
C12 H12B I14 1_545 0.99 3.07 3.913(8) 144 y

loop_
_geom_torsion_atom_site_label_1
_geom_torsion_atom_site_label_2
_geom_torsion_atom_site_label_3
_geom_torsion_atom_site_label_4
_geom_torsion
C3 N2 C1 O10 178.5(8)
C12 N2 C1 O10 0.2(13)
C3 N2 C1 C9 -1.9(9)
C12 N2 C1 C9 179.9(7)
C1 N2 C3 O11 -177.4(8)
C12 N2 C3 O11 0.9(13)
C1 N2 C3 C4 2.2(9)
C12 N2 C3 C4 -179.5(7)
O11 C3 C4 C5 -1.4(14)
N2 C3 C4 C5 179.0(8)
O11 C3 C4 C9 177.9(8)
N2 C3 C4 C9 -1.7(8)
C9 C4 C5 C6 0.4(12)
C3 C4 C5 C6 179.6(8)
C4 C5 C6 C7 0.2(13)
C5 C6 C7 C8 -1.1(13)
C6 C7 C8 C9 1.3(12)
C5 C4 C9 C8 -0.1(12)
C3 C4 C9 C8 -179.5(7)
C5 C4 C9 C1 180.0(7)
C3 C4 C9 C1 0.6(9)
C7 C8 C9 C4 -0.7(12)
C7 C8 C9 C1 179.2(8)
O10 C1 C9 C4 -179.6(9)
N2 C1 C9 C4 0.7(9)
O10 C1 C9 C8 0.4(15)
N2 C1 C9 C8 -179.2(8)
C3 N2 C12 C13 72.3(10)
C1 N2 C12 C13 -109.7(9)
N2 C12 C13 I14 59.8(8)

loop_
_cod_related_entry_id
_cod_related_entry_database
_cod_related_entry_code
1 ChemSpider 14543021
